data_4088714
loop_
_publ_author_name
'Vilanova, Sean P.'
'Iluc, Vlad M.'

_publ_section_title
;
 Aryl and Benzyl C--H Activation of N-Substituted PNP Ligands
;
_journal_issue 12
_journal_name_full Organometallics
_journal_page_first 2110
_journal_paper_doi 10.1021/acs.organomet.6b00333
_journal_volume 35
_journal_year 2016
_chemical_formula_sum 'C33 H50 Ir N P2'
_chemical_formula_weight 714.88
_space_group_IT_number 2
_space_group_name_Hall '-P 1'
_space_group_name_H-M_alt 'P -1'
_symmetry_cell_setting triclinic
_symmetry_space_group_name_H-M 'P -1'
_atom_sites_solution_hydrogens geom
_atom_sites_solution_primary direct
_atom_sites_solution_secondary difmap
_audit_creation_method SHELXL-97
_cell_angle_alpha 90.814(4)
_cell_angle_beta 97.759(4)
_cell_angle_gamma 109.517(3)
_cell_formula_units_Z 2
_cell_length_a 8.3236(6)
_cell_length_b 9.9365(7)
_cell_length_c 20.4872(15)
_cell_measurement_reflns_used 8949
_cell_measurement_temperature 120(2)
_cell_measurement_theta_max 23.62
_cell_measurement_theta_min 2.17
_cell_volume 1579.3(2)
_computing_structure_refinement 'SHELXL-97 (Sheldrick, 1997)'
_computing_structure_solution 'SHELXS-97 (Sheldrick, 1990)'
_diffrn_ambient_temperature 120(2)
_diffrn_measured_fraction_theta_full 1.000
_diffrn_measured_fraction_theta_max 1.000
_diffrn_measurement_device_type 'Bruker APEX-II'
_diffrn_radiation_monochromator graphite
_diffrn_radiation_source 'fine-focus sealed tube'
_diffrn_radiation_type MoK\a
_diffrn_radiation_wavelength 0.71073
_diffrn_reflns_av_R_equivalents 0.0499
_diffrn_reflns_av_sigmaI/netI 0.0375
_diffrn_reflns_limit_h_max 9
_diffrn_reflns_limit_h_min -9
_diffrn_reflns_limit_k_max 11
_diffrn_reflns_limit_k_min -11
_diffrn_reflns_limit_l_max 24
_diffrn_reflns_limit_l_min -24
_diffrn_reflns_number 30687
_diffrn_reflns_theta_full 25.00
_diffrn_reflns_theta_max 25.00
_diffrn_reflns_theta_min 2.01
_exptl_absorpt_coefficient_mu 4.350
_exptl_absorpt_correction_T_max 0.7454
_exptl_absorpt_correction_T_min 0.6217
_exptl_absorpt_correction_type multi-scan
_exptl_absorpt_process_details 'Bruker AXS area detector scaling and absorption correction'
_exptl_crystal_density_diffrn 1.503
_exptl_crystal_density_method 'not measured'
_exptl_crystal_description block
_exptl_crystal_F_000 724
_exptl_crystal_size_max 0.16
_exptl_crystal_size_mid 0.06
_exptl_crystal_size_min 0.06
_refine_diff_density_max 2.207
_refine_diff_density_min -2.617
_refine_diff_density_rms 0.100
_refine_ls_extinction_method none
_refine_ls_goodness_of_fit_ref 1.024
_refine_ls_hydrogen_treatment mixed
_refine_ls_matrix_type full
_refine_ls_number_parameters 353
_refine_ls_number_reflns 5563
_refine_ls_number_restraints 0
_refine_ls_restrained_S_all 1.024
_refine_ls_R_factor_all 0.0321
_refine_ls_R_factor_gt 0.0255
_refine_ls_shift/su_max 0.004
_refine_ls_shift/su_mean 0.000
_refine_ls_structure_factor_coef Fsqd
_refine_ls_weighting_details 'calc w=1/[\s^2^(Fo^2^)+(0.0233P)^2^+0.9295P] where P=(Fo^2^+2Fc^2^)/3'
_refine_ls_weighting_scheme calc
_refine_ls_wR_factor_gt 0.0508
_refine_ls_wR_factor_ref 0.0522
_reflns_number_gt 4927
_reflns_number_total 5563
_reflns_threshold_expression >2sigma(I)
_cod_data_source_file om6b00333_si_002.cif
_cod_data_source_block sv867_0m_a
_cod_original_sg_symbol_H-M P-1
_cod_database_code 4088714

loop_
_symmetry_equiv_pos_as_xyz
'x, y, z'
'-x, -y, -z'

loop_
_atom_site_label
_atom_site_type_symbol
_atom_site_fract_x
_atom_site_fract_y
_atom_site_fract_z
_atom_site_U_iso_or_equiv
_atom_site_adp_type
_atom_site_occupancy
_atom_site_symmetry_multiplicity
_atom_site_calc_flag
_atom_site_refinement_flags
Ir Ir 0.374319(19) 0.701786(16) 0.753595(7) 0.01836(5) Uani 1 1 d .
P1 P 0.38619(12) 0.63322(10) 0.64670(4) 0.0157(2) Uani 1 1 d .
H1 H 0.343(4) 0.825(4) 0.7241(17) 0.021(10) Uiso 1 1 d .
P2 P 0.36386(12) 0.79964(10) 0.85259(4) 0.0170(2) Uani 1 1 d .
H2 H 0.528(5) 0.823(4) 0.746(2) 0.049(13) Uiso 1 1 d .
N N 0.2804(4) 0.5150(3) 0.79957(14) 0.0199(7) Uani 1 1 d .
C11 C 0.3270(5) 0.7468(4) 0.58452(17) 0.0178(8) Uani 1 1 d .
C31 C 0.2329(5) 0.3744(4) 0.76903(17) 0.0214(8) Uani 1 1 d .
C27 C 0.2272(6) 0.5357(5) 1.0758(2) 0.0397(12) Uani 1 1 d .
H27A H 0.2805 0.6345 1.0946 0.060 Uiso 1 1 calc R
H27B H 0.2894 0.4763 1.0973 0.060 Uiso 1 1 calc R
H27C H 0.1066 0.4990 1.0832 0.060 Uiso 1 1 calc R
C26 C 0.2072(5) 0.3941(4) 0.90120(18) 0.0280(9) Uani 1 1 d .
H26 H 0.1801 0.3030 0.8790 0.034 Uiso 1 1 calc R
C25 C 0.1949(5) 0.4024(4) 0.96731(19) 0.0292(10) Uani 1 1 d .
H25 H 0.1576 0.3162 0.9893 0.035 Uiso 1 1 calc R
C24 C 0.2349(5) 0.5317(4) 1.00306(19) 0.0282(9) Uani 1 1 d .
C23 C 0.2842(5) 0.6527(4) 0.96871(19) 0.0251(9) Uani 1 1 d .
H23 H 0.3134 0.7431 0.9918 0.030 Uiso 1 1 calc R
C22 C 0.2934(5) 0.6485(4) 0.90161(18) 0.0190(8) Uani 1 1 d .
C21 C 0.2588(5) 0.5170(4) 0.86608(18) 0.0210(8) Uani 1 1 d .
C17 C 0.4101(5) 0.8566(4) 0.41188(18) 0.0249(9) Uani 1 1 d .
H17A H 0.3209 0.7999 0.3764 0.037 Uiso 1 1 calc R
H17B H 0.5080 0.8220 0.4161 0.037 Uiso 1 1 calc R
H17C H 0.4486 0.9574 0.4015 0.037 Uiso 1 1 calc R
C16 C 0.2027(5) 0.8072(4) 0.59363(18) 0.0209(8) Uani 1 1 d .
H16 H 0.1553 0.7963 0.6337 0.025 Uiso 1 1 calc R
C15 C 0.1477(5) 0.8829(4) 0.54496(19) 0.0256(9) Uani 1 1 d .
H15 H 0.0626 0.9236 0.5519 0.031 Uiso 1 1 calc R
C14 C 0.2141(5) 0.9004(4) 0.48655(19) 0.0245(9) Uani 1 1 d .
H14 H 0.1745 0.9530 0.4536 0.029 Uiso 1 1 calc R
C13 C 0.3380(5) 0.8423(4) 0.47523(17) 0.0205(8) Uani 1 1 d .
C12 C 0.3936(5) 0.7664(4) 0.52488(18) 0.0205(8) Uani 1 1 d .
H12 H 0.4795 0.7266 0.5179 0.025 Uiso 1 1 calc R
C32 C 0.3612(5) 0.3174(4) 0.76081(18) 0.0257(9) Uani 1 1 d .
H32 H 0.4778 0.3708 0.7776 0.031 Uiso 1 1 calc R
C33 C 0.3220(6) 0.1849(4) 0.7288(2) 0.0327(10) Uani 1 1 d .
H33 H 0.4111 0.1488 0.7220 0.039 Uiso 1 1 calc R
C34 C 0.1521(6) 0.1053(4) 0.7067(2) 0.0331(10) Uani 1 1 d .
H34 H 0.1235 0.0143 0.6842 0.040 Uiso 1 1 calc R
C35 C 0.0241(6) 0.1583(4) 0.71732(19) 0.0312(10) Uani 1 1 d .
H35 H -0.0926 0.1018 0.7025 0.037 Uiso 1 1 calc R
C36 C 0.0605(5) 0.2922(4) 0.74908(18) 0.0242(9) Uani 1 1 d .
C37 C -0.0796(5) 0.3452(5) 0.7633(2) 0.0332(10) Uani 1 1 d .
H37A H -0.0490 0.4466 0.7544 0.050 Uiso 1 1 calc R
H37B H -0.0945 0.3336 0.8098 0.050 Uiso 1 1 calc R
H37C H -0.1874 0.2902 0.7351 0.050 Uiso 1 1 calc R
C41 C 0.2088(5) 0.8957(4) 0.84915(18) 0.0228(9) Uani 1 1 d .
H41 H 0.2503 0.9772 0.8205 0.027 Uiso 1 1 calc R
C42 C 0.5628(5) 0.9216(4) 0.90084(18) 0.0229(9) Uani 1 1 d .
H42 H 0.5350 0.9485 0.9441 0.028 Uiso 1 1 calc R
C43 C 0.1926(5) 0.9608(5) 0.9144(2) 0.0316(10) Uani 1 1 d .
H43A H 0.1158 1.0170 0.9064 0.047 Uiso 1 1 calc R
H43B H 0.3066 1.0231 0.9356 0.047 Uiso 1 1 calc R
H43C H 0.1449 0.8843 0.9433 0.047 Uiso 1 1 calc R
C44 C 0.0331(5) 0.7993(4) 0.8138(2) 0.0311(10) Uani 1 1 d .
H44A H -0.0462 0.8538 0.8083 0.047 Uiso 1 1 calc R
H44B H -0.0131 0.7174 0.8401 0.047 Uiso 1 1 calc R
H44C H 0.0460 0.7652 0.7704 0.047 Uiso 1 1 calc R
C45 C 0.6364(6) 1.0574(4) 0.8658(2) 0.0377(11) Uani 1 1 d .
H45A H 0.6556 1.0325 0.8217 0.057 Uiso 1 1 calc R
H45B H 0.7461 1.1174 0.8913 0.057 Uiso 1 1 calc R
H45C H 0.5550 1.1099 0.8617 0.057 Uiso 1 1 calc R
C46 C 0.6916(5) 0.8435(5) 0.9143(2) 0.0359(11) Uani 1 1 d .
H46A H 0.7191 0.8150 0.8723 0.054 Uiso 1 1 calc R
H46B H 0.6418 0.7582 0.9381 0.054 Uiso 1 1 calc R
H46C H 0.7971 0.9070 0.9411 0.054 Uiso 1 1 calc R
C51 C 0.6027(5) 0.6419(4) 0.63088(18) 0.0209(8) Uani 1 1 d .
H51 H 0.5941 0.6125 0.5833 0.025 Uiso 1 1 calc R
C52 C 0.2430(5) 0.4550(4) 0.61037(18) 0.0204(8) Uani 1 1 d .
H52 H 0.2586 0.3834 0.6422 0.024 Uiso 1 1 calc R
C53 C 0.7341(5) 0.7922(4) 0.64433(19) 0.0256(9) Uani 1 1 d .
H53A H 0.8452 0.7928 0.6332 0.038 Uiso 1 1 calc R
H53B H 0.7475 0.8221 0.6911 0.038 Uiso 1 1 calc R
H53C H 0.6941 0.8586 0.6173 0.038 Uiso 1 1 calc R
C54 C 0.6638(5) 0.5375(4) 0.6723(2) 0.0297(10) Uani 1 1 d .
H54A H 0.5798 0.4407 0.6627 0.045 Uiso 1 1 calc R
H54B H 0.6752 0.5653 0.7193 0.045 Uiso 1 1 calc R
H54C H 0.7758 0.5392 0.6617 0.045 Uiso 1 1 calc R
C55 C 0.2762(5) 0.4082(4) 0.54367(19) 0.0283(9) Uani 1 1 d .
H55A H 0.1967 0.3112 0.5301 0.042 Uiso 1 1 calc R
H55B H 0.3952 0.4092 0.5474 0.042 Uiso 1 1 calc R
H55C H 0.2579 0.4741 0.5107 0.042 Uiso 1 1 calc R
C56 C 0.0565(5) 0.4496(4) 0.60633(19) 0.0251(9) Uani 1 1 d .
H56A H 0.0304 0.5061 0.5702 0.038 Uiso 1 1 calc R
H56B H 0.0402 0.4891 0.6481 0.038 Uiso 1 1 calc R
H56C H -0.0209 0.3502 0.5981 0.038 Uiso 1 1 calc R

loop_
_atom_site_aniso_label
_atom_site_aniso_U_11
_atom_site_aniso_U_22
_atom_site_aniso_U_33
_atom_site_aniso_U_23
_atom_site_aniso_U_13
_atom_site_aniso_U_12
Ir 0.02318(9) 0.01722(8) 0.01478(8) 0.00112(5) 0.00467(6) 0.00628(6)
P1 0.0173(5) 0.0174(5) 0.0135(5) -0.0001(4) 0.0042(4) 0.0066(4)
P2 0.0208(5) 0.0174(5) 0.0136(5) -0.0003(4) 0.0033(4) 0.0071(4)
N 0.0311(18) 0.0155(16) 0.0146(16) 0.0021(13) 0.0062(14) 0.0087(14)
C11 0.022(2) 0.0157(19) 0.0136(19) -0.0003(15) 0.0024(15) 0.0042(16)
C31 0.036(2) 0.019(2) 0.0116(19) 0.0044(15) 0.0077(16) 0.0104(18)
C27 0.070(3) 0.029(2) 0.023(2) 0.0052(19) 0.015(2) 0.017(2)
C26 0.047(3) 0.019(2) 0.018(2) -0.0004(16) 0.0074(19) 0.0117(19)
C25 0.046(3) 0.023(2) 0.021(2) 0.0098(17) 0.0081(19) 0.0137(19)
C24 0.042(3) 0.031(2) 0.016(2) 0.0038(17) 0.0070(18) 0.017(2)
C23 0.034(2) 0.018(2) 0.023(2) -0.0012(16) 0.0044(18) 0.0084(18)
C22 0.023(2) 0.019(2) 0.017(2) 0.0031(15) 0.0071(16) 0.0097(16)
C21 0.025(2) 0.022(2) 0.018(2) 0.0024(16) 0.0023(16) 0.0101(17)
C17 0.033(2) 0.023(2) 0.018(2) 0.0007(16) 0.0019(17) 0.0097(18)
C16 0.022(2) 0.024(2) 0.020(2) 0.0001(16) 0.0071(16) 0.0107(17)
C15 0.025(2) 0.028(2) 0.026(2) 0.0018(18) 0.0039(18) 0.0123(18)
C14 0.026(2) 0.024(2) 0.023(2) 0.0061(17) 0.0007(17) 0.0088(17)
C13 0.024(2) 0.017(2) 0.0148(19) -0.0008(15) 0.0006(16) 0.0008(16)
C12 0.019(2) 0.019(2) 0.021(2) -0.0018(16) 0.0037(16) 0.0036(16)
C32 0.038(2) 0.024(2) 0.020(2) 0.0075(17) 0.0046(18) 0.0155(19)
C33 0.055(3) 0.032(3) 0.023(2) 0.0074(19) 0.009(2) 0.030(2)
C34 0.064(3) 0.017(2) 0.023(2) 0.0007(17) 0.009(2) 0.017(2)
C35 0.040(3) 0.022(2) 0.025(2) 0.0012(18) 0.0028(19) 0.0030(19)
C36 0.036(2) 0.020(2) 0.018(2) 0.0057(16) 0.0104(17) 0.0079(18)
C37 0.032(2) 0.038(3) 0.026(2) 0.0038(19) 0.0055(19) 0.008(2)
C41 0.032(2) 0.020(2) 0.022(2) 0.0028(16) 0.0072(17) 0.0139(17)
C42 0.023(2) 0.026(2) 0.018(2) -0.0042(16) 0.0014(16) 0.0061(17)
C43 0.034(2) 0.039(3) 0.030(2) -0.0003(19) 0.0053(19) 0.023(2)
C44 0.024(2) 0.039(3) 0.031(2) 0.003(2) 0.0004(18) 0.0137(19)
C45 0.037(3) 0.030(2) 0.037(3) -0.002(2) 0.002(2) 0.000(2)
C46 0.026(2) 0.044(3) 0.037(3) -0.005(2) -0.001(2) 0.013(2)
C51 0.019(2) 0.027(2) 0.019(2) 0.0040(16) 0.0056(16) 0.0096(17)
C52 0.021(2) 0.019(2) 0.018(2) 0.0014(16) 0.0025(16) 0.0027(16)
C53 0.018(2) 0.030(2) 0.027(2) 0.0062(18) 0.0061(17) 0.0050(17)
C54 0.022(2) 0.038(3) 0.035(2) 0.008(2) 0.0072(18) 0.0157(19)
C55 0.033(2) 0.026(2) 0.023(2) -0.0057(17) 0.0054(18) 0.0055(18)
C56 0.024(2) 0.023(2) 0.023(2) 0.0008(17) 0.0024(17) 0.0028(17)

loop_
_atom_type_symbol
_atom_type_description
_atom_type_scat_dispersion_real
_atom_type_scat_dispersion_imag
_atom_type_scat_source
C C 0.0033 0.0016 'International Tables Vol C Tables 4.2.6.8 and 6.1.1.4'
H H 0.0000 0.0000 'International Tables Vol C Tables 4.2.6.8 and 6.1.1.4'
N N 0.0061 0.0033 'International Tables Vol C Tables 4.2.6.8 and 6.1.1.4'
P P 0.1023 0.0942 'International Tables Vol C Tables 4.2.6.8 and 6.1.1.4'
Ir Ir -1.4442 7.9887 'International Tables Vol C Tables 4.2.6.8 and 6.1.1.4'

loop_
_geom_angle_atom_site_label_1
_geom_angle_atom_site_label_2
_geom_angle_atom_site_label_3
_geom_angle
N Ir P2 82.10(8)
N Ir P1 105.70(8)
P2 Ir P1 171.74(3)
N Ir H1 148.2(14)
P2 Ir H1 87.5(13)
P1 Ir H1 84.4(13)
N Ir H2 145.5(17)
P2 Ir H2 90.7(17)
P1 Ir H2 84.3(17)
H1 Ir H2 64(2)
C11 P1 C51 102.72(17)
C11 P1 C52 99.81(16)
C51 P1 C52 104.16(17)
C11 P1 Ir 113.85(12)
C51 P1 Ir 114.56(12)
C52 P1 Ir 119.47(12)
C22 P2 C42 105.35(17)
C22 P2 C41 108.60(18)
C42 P2 C41 105.10(17)
C22 P2 Ir 103.93(12)
C42 P2 Ir 119.53(13)
C41 P2 Ir 113.68(12)
C21 N C31 113.8(3)
C21 N Ir 121.0(2)
C31 N Ir 125.2(2)
C16 C11 C12 117.7(3)
C16 C11 P1 120.1(3)
C12 C11 P1 122.0(3)
C32 C31 C36 119.7(4)
C32 C31 N 119.2(3)
C36 C31 N 121.1(3)
C24 C27 H27A 109.5
C24 C27 H27B 109.5
H27A C27 H27B 109.5
C24 C27 H27C 109.5
H27A C27 H27C 109.5
H27B C27 H27C 109.5
C25 C26 C21 121.3(4)
C25 C26 H26 119.3
C21 C26 H26 119.3
C26 C25 C24 122.4(4)
C26 C25 H25 118.8
C24 C25 H25 118.8
C23 C24 C25 116.5(4)
C23 C24 C27 123.0(4)
C25 C24 C27 120.5(4)
C24 C23 C22 122.8(4)
C24 C23 H23 118.6
C22 C23 H23 118.6
C23 C22 C21 120.4(3)
C23 C22 P2 126.5(3)
C21 C22 P2 112.9(3)
C26 C21 N 123.6(3)
C26 C21 C22 116.5(3)
N C21 C22 119.9(3)
C13 C17 H17A 109.5
C13 C17 H17B 109.5
H17A C17 H17B 109.5
C13 C17 H17C 109.5
H17A C17 H17C 109.5
H17B C17 H17C 109.5
C15 C16 C11 120.4(4)
C15 C16 H16 119.8
C11 C16 H16 119.8
C14 C15 C16 121.0(4)
C14 C15 H15 119.5
C16 C15 H15 119.5
C15 C14 C13 120.7(4)
C15 C14 H14 119.7
C13 C14 H14 119.7
C14 C13 C12 118.0(3)
C14 C13 C17 122.0(3)
C12 C13 C17 120.0(3)
C13 C12 C11 122.2(3)
C13 C12 H12 118.9
C11 C12 H12 118.9
C33 C32 C31 121.2(4)
C33 C32 H32 119.4
C31 C32 H32 119.4
C34 C33 C32 119.3(4)
C34 C33 H33 120.3
C32 C33 H33 120.3
C35 C34 C33 119.8(4)
C35 C34 H34 120.1
C33 C34 H34 120.1
C34 C35 C36 122.0(4)
C34 C35 H35 119.0
C36 C35 H35 119.0
C35 C36 C31 117.9(4)
C35 C36 C37 121.5(4)
C31 C36 C37 120.6(3)
C36 C37 H37A 109.5
C36 C37 H37B 109.5
H37A C37 H37B 109.5
C36 C37 H37C 109.5
H37A C37 H37C 109.5
H37B C37 H37C 109.5
C43 C41 C44 111.2(3)
C43 C41 P2 116.2(3)
C44 C41 P2 109.7(3)
C43 C41 H41 106.4
C44 C41 H41 106.4
P2 C41 H41 106.4
C45 C42 C46 111.4(3)
C45 C42 P2 111.4(3)
C46 C42 P2 108.9(3)
C45 C42 H42 108.3
C46 C42 H42 108.3
P2 C42 H42 108.3
C41 C43 H43A 109.5
C41 C43 H43B 109.5
H43A C43 H43B 109.5
C41 C43 H43C 109.5
H43A C43 H43C 109.5
H43B C43 H43C 109.5
C41 C44 H44A 109.5
C41 C44 H44B 109.5
H44A C44 H44B 109.5
C41 C44 H44C 109.5
H44A C44 H44C 109.5
H44B C44 H44C 109.5
C42 C45 H45A 109.5
C42 C45 H45B 109.5
H45A C45 H45B 109.5
C42 C45 H45C 109.5
H45A C45 H45C 109.5
H45B C45 H45C 109.5
C42 C46 H46A 109.5
C42 C46 H46B 109.5
H46A C46 H46B 109.5
C42 C46 H46C 109.5
H46A C46 H46C 109.5
H46B C46 H46C 109.5
C54 C51 C53 110.0(3)
C54 C51 P1 110.2(3)
C53 C51 P1 112.3(3)
C54 C51 H51 108.1
C53 C51 H51 108.1
P1 C51 H51 108.1
C55 C52 C56 110.4(3)
C55 C52 P1 116.5(3)
C56 C52 P1 108.5(3)
C55 C52 H52 107.0
C56 C52 H52 107.0
P1 C52 H52 107.0
C51 C53 H53A 109.5
C51 C53 H53B 109.5
H53A C53 H53B 109.5
C51 C53 H53C 109.5
H53A C53 H53C 109.5
H53B C53 H53C 109.5
C51 C54 H54A 109.5
C51 C54 H54B 109.5
H54A C54 H54B 109.5
C51 C54 H54C 109.5
H54A C54 H54C 109.5
H54B C54 H54C 109.5
C52 C55 H55A 109.5
C52 C55 H55B 109.5
H55A C55 H55B 109.5
C52 C55 H55C 109.5
H55A C55 H55C 109.5
H55B C55 H55C 109.5
C52 C56 H56A 109.5
C52 C56 H56B 109.5
H56A C56 H56B 109.5
C52 C56 H56C 109.5
H56A C56 H56C 109.5
H56B C56 H56C 109.5

loop_
_geom_bond_atom_site_label_1
_geom_bond_atom_site_label_2
_geom_bond_distance
Ir N 2.055(3)
Ir P2 2.2615(9)
Ir P1 2.3089(9)
Ir H1 1.46(3)
Ir H2 1.46(4)
P1 C11 1.839(4)
P1 C51 1.848(4)
P1 C52 1.850(4)
P2 C22 1.794(4)
P2 C42 1.836(4)
P2 C41 1.839(4)
N C21 1.399(5)
N C31 1.428(5)
C11 C16 1.389(5)
C11 C12 1.398(5)
C31 C32 1.393(5)
C31 C36 1.393(5)
C27 C24 1.502(5)
C27 H27A 0.9800
C27 H27B 0.9800
C27 H27C 0.9800
C26 C25 1.375(5)
C26 C21 1.397(5)
C26 H26 0.9500
C25 C24 1.386(5)
C25 H25 0.9500
C24 C23 1.372(6)
C23 C22 1.388(5)
C23 H23 0.9500
C22 C21 1.409(5)
C17 C13 1.491(5)
C17 H17A 0.9800
C17 H17B 0.9800
C17 H17C 0.9800
C16 C15 1.377(5)
C16 H16 0.9500
C15 C14 1.374(5)
C15 H15 0.9500
C14 C13 1.382(5)
C14 H14 0.9500
C13 C12 1.395(5)
C12 H12 0.9500
C32 C33 1.379(5)
C32 H32 0.9500
C33 C34 1.378(6)
C33 H33 0.9500
C34 C35 1.376(6)
C34 H34 0.9500
C35 C36 1.392(5)
C35 H35 0.9500
C36 C37 1.489(6)
C37 H37A 0.9800
C37 H37B 0.9800
C37 H37C 0.9800
C41 C43 1.518(5)
C41 C44 1.529(5)
C41 H41 1.0000
C42 C45 1.519(6)
C42 C46 1.520(5)
C42 H42 1.0000
C43 H43A 0.9800
C43 H43B 0.9800
C43 H43C 0.9800
C44 H44A 0.9800
C44 H44B 0.9800
C44 H44C 0.9800
C45 H45A 0.9800
C45 H45B 0.9800
C45 H45C 0.9800
C46 H46A 0.9800
C46 H46B 0.9800
C46 H46C 0.9800
C51 C54 1.522(5)
C51 C53 1.523(5)
C51 H51 1.0000
C52 C55 1.526(5)
C52 C56 1.526(5)
C52 H52 1.0000
C53 H53A 0.9800
C53 H53B 0.9800
C53 H53C 0.9800
C54 H54A 0.9800
C54 H54B 0.9800
C54 H54C 0.9800
C55 H55A 0.9800
C55 H55B 0.9800
C55 H55C 0.9800
C56 H56A 0.9800
C56 H56B 0.9800
C56 H56C 0.9800
